data_4333521
loop_
_publ_author_name
'Kazuhiko Matsumoto'
'Takaaki Oka'
'Toshiyuki Nohira'
'Rika Hagiwara'

_publ_contact_author_address
;
Graduate School of Energy Science, Kyoto University
Yoshida, Sakyo-ku, Kyoto 606-8501, Japan
;
_publ_contact_author_email k-matsumoto@energy.kyoto-u.ac.jp
_publ_contact_author_fax 81-75-753-4817
_publ_contact_author_name 'Kazuhiko Matsumoto'
_publ_contact_author_phone 81-75-753-4817
_publ_section_title
;
 Polymorphism of Alkali Bis(fluorosulfonyl)amides (M[N(SO2F)2], M = Na, K,
 and Cs)
;
_journal_name_full 'Inorganic Chemistry'
_journal_page_first 568
_journal_page_last 576
_journal_paper_doi 10.1021/ic3010486
_journal_volume 52
_journal_year 2013
_chemical_formula_moiety
;
(K +), (N(SO2F)2 -)
;
_chemical_formula_sum 'F2 K N O4 S2'
_chemical_formula_weight 219.23
_chemical_name_common K[N(SO2F)2]
_chemical_name_systematic
;
 ?
;
_space_group_IT_number 14
_symmetry_cell_setting monoclinic
_symmetry_space_group_name_Hall '-P 2yn'
_symmetry_space_group_name_H-M 'P 1 21/n 1'
_atom_sites_solution_hydrogens none
_atom_sites_solution_primary direct
_atom_sites_solution_secondary difmap
_audit_creation_method SHELXL-97
_cell_angle_alpha 90.00
_cell_angle_beta 132.739(6)
_cell_angle_gamma 90.00
_cell_formula_units_Z 8
_cell_length_a 20.884(2)
_cell_length_b 5.5239(6)
_cell_length_c 14.4372(18)
_cell_measurement_reflns_used 7913
_cell_measurement_temperature 298
_cell_measurement_theta_max 56.13
_cell_measurement_theta_min 6.06
_cell_volume 1223.2(3)
_computing_cell_refinement 'RAPID AUTO 2.40 (Rigaku 2006)'
_computing_data_collection 'Rigaku R-AXIS Rapid-II'
_computing_data_reduction 'RAPID AUTO 2.40 (Rigaku 2006)'
_computing_structure_refinement 'SHELXL-97 (Sheldrick, 1997)'
_computing_structure_solution 'SIR92 (Altmare et al., 1994)'
_diffrn_ambient_temperature 298
_diffrn_measured_fraction_theta_full 0.997
_diffrn_measured_fraction_theta_max 0.997
_diffrn_measurement_device_type 'Rigaku R-AXIS RapidII'
_diffrn_measurement_method 'imaging plate'
_diffrn_radiation_monochromator graphite
_diffrn_radiation_source 'fine-focus sealed tube'
_diffrn_radiation_type MoK\a
_diffrn_radiation_wavelength 0.71073
_diffrn_reflns_av_R_equivalents 0.0661
_diffrn_reflns_av_sigmaI/netI 0.0649
_diffrn_reflns_limit_h_max 24
_diffrn_reflns_limit_h_min -24
_diffrn_reflns_limit_k_max 6
_diffrn_reflns_limit_k_min -6
_diffrn_reflns_limit_l_max 17
_diffrn_reflns_limit_l_min -17
_diffrn_reflns_number 8361
_diffrn_reflns_theta_full 24.99
_diffrn_reflns_theta_max 24.99
_diffrn_reflns_theta_min 3.03
_exptl_absorpt_coefficient_mu 1.548
_exptl_absorpt_correction_T_max 1.000
_exptl_absorpt_correction_T_min 0.722
_exptl_absorpt_correction_type multi-scan
_exptl_absorpt_process_details 'RAPID AUTO 2.40 (Rigaku 2006)'
_exptl_crystal_colour colorless
_exptl_crystal_density_diffrn 2.381
_exptl_crystal_description chunk
_exptl_crystal_F_000 864
_exptl_crystal_size_max 0.50
_exptl_crystal_size_mid 0.50
_exptl_crystal_size_min 0.30
_refine_diff_density_max 0.529
_refine_diff_density_min -0.652
_refine_diff_density_rms 0.143
_refine_ls_extinction_coef 0.0112(13)
_refine_ls_extinction_expression Fc^*^=kFc[1+0.001xFc^2^\l^3^/sin(2\q)]^-1/4^
_refine_ls_extinction_method SHELXL
_refine_ls_goodness_of_fit_ref 1.249
_refine_ls_hydrogen_treatment none
_refine_ls_matrix_type full
_refine_ls_number_parameters 182
_refine_ls_number_reflns 2160
_refine_ls_number_restraints 0
_refine_ls_restrained_S_all 1.249
_refine_ls_R_factor_all 0.0895
_refine_ls_R_factor_gt 0.0748
_refine_ls_shift/su_max 0.000
_refine_ls_shift/su_mean 0.000
_refine_ls_structure_factor_coef Fsqd
_refine_ls_weighting_details 'calc w=1/[\s^2^(Fo^2^)+(0.0000P)^2^+14.4501P] where P=(Fo^2^+2Fc^2^)/3'
_refine_ls_weighting_scheme calc
_refine_ls_wR_factor_gt 0.1723
_refine_ls_wR_factor_ref 0.1763
_reflns_number_gt 1702
_reflns_number_total 2160
_reflns_threshold_expression >2sigma(I)
_cod_data_source_file ic3010486_si_001_05.cif
_cod_data_source_block K[N(SO2F)2]_II-298K
_cod_original_cell_volume 1223.2(2)
_cod_database_code 4333521

loop_
_symmetry_equiv_pos_as_xyz
'x, y, z'
'-x+1/2, y+1/2, -z+1/2'
'-x, -y, -z'
'x-1/2, -y-1/2, z-1/2'

loop_
_atom_site_label
_atom_site_type_symbol
_atom_site_fract_x
_atom_site_fract_y
_atom_site_fract_z
_atom_site_U_iso_or_equiv
_atom_site_adp_type
_atom_site_occupancy
_atom_site_symmetry_multiplicity
_atom_site_calc_flag
K2 K 0.68291(13) -1.2354(4) -0.10959(19) 0.0375(6) Uani 1 1 d
K1 K 0.43264(13) -0.2829(4) -0.2757(2) 0.0376(6) Uani 1 1 d
S2 S 0.50590(14) 0.2583(4) -0.3610(2) 0.0290(5) Uani 1 1 d
S4 S 0.57998(15) -0.8055(5) -0.0247(2) 0.0351(6) Uani 1 1 d
S3 S 0.75685(14) -0.7299(4) 0.1249(2) 0.0293(6) Uani 1 1 d
S1 S 0.33018(15) 0.1865(5) -0.5650(2) 0.0397(7) Uani 1 1 d
F2 F 0.5285(4) 0.2580(11) -0.4433(5) 0.0485(15) Uani 1 1 d
F4 F 0.5866(4) -0.8207(13) 0.0892(5) 0.0572(18) Uani 1 1 d
F1 F 0.3372(4) 0.2127(15) -0.6649(5) 0.069(2) Uani 1 1 d
F3 F 0.7786(4) -0.7288(11) 0.2509(5) 0.0459(14) Uani 1 1 d
O8 O 0.5022(5) -0.6789(16) -0.1191(7) 0.060(2) Uani 1 1 d
O5 O 0.7749(4) -0.9710(11) 0.1139(6) 0.0374(16) Uani 1 1 d
O7 O 0.5843(5) -1.0529(13) -0.0495(7) 0.0512(19) Uani 1 1 d
O3 O 0.5242(5) 0.0202(12) -0.3138(7) 0.0434(17) Uani 1 1 d
O2 O 0.2515(5) 0.2979(16) -0.6182(7) 0.060(2) Uani 1 1 d
O1 O 0.3367(5) -0.0685(13) -0.5413(7) 0.0499(19) Uani 1 1 d
O4 O 0.5553(4) 0.4513(13) -0.2740(7) 0.0466(18) Uani 1 1 d
O6 O 0.8072(5) -0.5408(13) 0.1344(7) 0.0490(19) Uani 1 1 d
N1 N 0.4079(5) 0.3407(14) -0.4528(7) 0.0354(18) Uani 1 1 d
N2 N 0.6595(5) -0.6445(15) 0.0255(8) 0.0387(19) Uani 1 1 d

loop_
_atom_site_aniso_label
_atom_site_aniso_U_11
_atom_site_aniso_U_22
_atom_site_aniso_U_33
_atom_site_aniso_U_23
_atom_site_aniso_U_13
_atom_site_aniso_U_12
K2 0.0304(10) 0.0362(12) 0.0373(11) -0.0059(10) 0.0195(9) -0.0032(9)
K1 0.0312(11) 0.0323(11) 0.0456(12) 0.0016(10) 0.0246(10) 0.0029(9)
S2 0.0313(11) 0.0265(12) 0.0306(11) -0.0001(9) 0.0216(10) 0.0001(9)
S4 0.0318(12) 0.0398(14) 0.0330(12) 0.0062(11) 0.0218(11) 0.0025(10)
S3 0.0324(12) 0.0263(12) 0.0309(11) -0.0022(10) 0.0221(10) -0.0032(9)
S1 0.0316(13) 0.0518(16) 0.0345(12) -0.0048(11) 0.0219(11) -0.0020(11)
F2 0.057(4) 0.056(4) 0.055(3) 0.010(3) 0.047(3) 0.010(3)
F4 0.054(4) 0.089(5) 0.044(3) 0.002(3) 0.040(3) 0.000(3)
F1 0.058(4) 0.118(6) 0.040(3) -0.010(4) 0.037(3) -0.008(4)
F3 0.057(4) 0.050(4) 0.034(3) -0.006(3) 0.032(3) -0.003(3)
O8 0.034(4) 0.070(6) 0.057(5) 0.024(4) 0.023(4) 0.013(4)
O5 0.044(4) 0.028(3) 0.042(4) -0.002(3) 0.030(3) 0.003(3)
O7 0.051(4) 0.040(4) 0.061(5) -0.015(4) 0.037(4) -0.010(3)
O3 0.047(4) 0.032(4) 0.052(4) 0.014(3) 0.034(4) 0.010(3)
O2 0.033(4) 0.086(6) 0.045(4) 0.001(4) 0.020(3) 0.013(4)
O1 0.048(4) 0.034(4) 0.061(5) -0.006(4) 0.034(4) -0.008(3)
O4 0.041(4) 0.044(4) 0.049(4) -0.015(3) 0.028(4) -0.011(3)
O6 0.054(5) 0.039(4) 0.055(4) -0.008(4) 0.037(4) -0.017(3)
N1 0.035(4) 0.031(4) 0.041(4) -0.002(4) 0.026(4) 0.007(3)
N2 0.032(4) 0.034(4) 0.043(4) 0.006(4) 0.023(4) 0.002(3)

loop_
_atom_type_symbol
_atom_type_description
_atom_type_scat_dispersion_real
_atom_type_scat_dispersion_imag
_atom_type_scat_source
N N 0.0061 0.0033 'International Tables Vol C Tables 4.2.6.8 and 6.1.1.4'
O O 0.0106 0.0060 'International Tables Vol C Tables 4.2.6.8 and 6.1.1.4'
F F 0.0171 0.0103 'International Tables Vol C Tables 4.2.6.8 and 6.1.1.4'
S S 0.1246 0.1234 'International Tables Vol C Tables 4.2.6.8 and 6.1.1.4'
K K 0.2009 0.2494 'International Tables Vol C Tables 4.2.6.8 and 6.1.1.4'

loop_
_geom_angle_atom_site_label_1
_geom_angle_atom_site_label_2
_geom_angle_atom_site_label_3
_geom_angle
_geom_angle_site_symmetry_1
_geom_angle_site_symmetry_3
O4 K2 O5 148.5(2) 1_535 .
O4 K2 O2 137.5(2) 1_535 4_656
O5 K2 O2 68.6(2) . 4_656
O4 K2 O1 105.7(2) 1_535 4_646
O5 K2 O1 93.9(2) . 4_646
O2 K2 O1 81.7(2) 4_656 4_646
O4 K2 O3 69.5(2) 1_535 1_545
O5 K2 O3 109.6(2) . 1_545
O2 K2 O3 78.7(2) 4_656 1_545
O1 K2 O3 141.0(2) 4_646 1_545
O4 K2 O7 90.5(2) 1_535 .
O5 K2 O7 63.0(2) . .
O2 K2 O7 101.4(2) 4_656 .
O1 K2 O7 152.5(2) 4_646 .
O3 K2 O7 65.3(2) 1_545 .
O4 K2 F1 75.0(2) 1_535 3_644
O5 K2 F1 135.5(2) . 3_644
O2 K2 F1 67.7(2) 4_656 3_644
O1 K2 F1 71.7(2) 4_646 3_644
O3 K2 F1 69.7(2) 1_545 3_644
O7 K2 F1 135.0(2) . 3_644
O4 K2 O6 102.6(2) 1_535 1_545
O5 K2 O6 65.33(19) . 1_545
O2 K2 O6 116.9(2) 4_656 1_545
O1 K2 O6 61.5(2) 4_646 1_545
O3 K2 O6 156.8(2) 1_545 1_545
O7 K2 O6 93.8(2) . 1_545
F1 K2 O6 130.7(2) 3_644 1_545
O4 K2 N2 67.4(2) 1_535 1_545
O5 K2 N2 86.3(2) . 1_545
O2 K2 N2 154.7(2) 4_656 1_545
O1 K2 N2 97.0(2) 4_646 1_545
O3 K2 N2 114.7(2) 1_545 1_545
O7 K2 N2 68.5(2) . 1_545
F1 K2 N2 136.0(2) 3_644 1_545
O6 K2 N2 44.40(19) 1_545 1_545
O4 K2 S1 85.88(17) 1_535 4_646
O5 K2 S1 108.37(15) . 4_646
O2 K2 S1 101.39(18) 4_656 4_646
O1 K2 S1 21.17(15) 4_646 4_646
O3 K2 S1 138.99(16) 1_545 4_646
O7 K2 S1 149.93(18) . 4_646
F1 K2 S1 72.58(16) 3_644 4_646
O6 K2 S1 58.23(15) 1_545 4_646
N2 K2 S1 82.60(15) 1_545 4_646
O4 K2 S3 83.23(18) 1_535 1_545
O5 K2 S3 78.49(14) . 1_545
O2 K2 S3 137.79(17) 4_656 1_545
O1 K2 S3 74.68(16) 4_646 1_545
O3 K2 S3 139.01(15) 1_545 1_545
O7 K2 S3 85.68(17) . 1_545
F1 K2 S3 132.66(18) 3_644 1_545
O6 K2 S3 21.09(13) 1_545 1_545
N2 K2 S3 24.35(14) 1_545 1_545
S1 K2 S3 64.25(6) 4_646 1_545
O4 K2 K1 46.99(16) 1_535 1_545
O5 K2 K1 108.66(15) . 1_545
O2 K2 K1 121.16(17) 4_656 1_545
O1 K2 K1 152.14(17) 4_646 1_545
O3 K2 K1 45.43(14) 1_545 1_545
O7 K2 K1 45.71(15) . 1_545
F1 K2 K1 100.84(14) 3_644 1_545
O6 K2 K1 112.96(15) 1_545 1_545
N2 K2 K1 69.26(15) 1_545 1_545
S1 K2 K1 131.17(8) 4_646 1_545
S3 K2 K1 93.60(6) 1_545 1_545
O6 K1 O8 136.8(2) 4 .
O6 K1 O5 70.5(2) 4 4_545
O8 K1 O5 81.1(2) . 4_545
O6 K1 O3 94.5(2) 4 .
O8 K1 O3 125.1(2) . .
O5 K1 O3 147.3(2) 4_545 .
O6 K1 O7 102.5(2) 4 1_565
O8 K1 O7 81.8(2) . 1_565
O5 K1 O7 144.1(2) 4_545 1_565
O3 K1 O7 66.1(2) . 1_565
O6 K1 O4 154.3(2) 4 1_545
O8 K1 O4 67.9(2) . 1_545
O5 K1 O4 115.9(2) 4_545 1_545
O3 K1 O4 66.5(2) . 1_545
O7 K1 O4 85.9(2) 1_565 1_545
O6 K1 F4 68.1(2) 4 3_645
O8 K1 F4 74.6(2) . 3_645
O5 K1 F4 77.70(18) 4_545 3_645
O3 K1 F4 124.6(2) . 3_645
O7 K1 F4 67.44(19) 1_565 3_645
O4 K1 F4 136.6(2) 1_545 3_645
O6 K1 N1 119.7(2) 4 1_545
O8 K1 N1 80.9(2) . 1_545
O5 K1 N1 74.5(2) 4_545 1_545
O3 K1 N1 89.6(2) . 1_545
O7 K1 N1 133.0(2) 1_565 1_545
O4 K1 N1 47.0(2) 1_545 1_545
F4 K1 N1 145.3(2) 3_645 1_545
O6 K1 O1 63.1(2) 4 .
O8 K1 O1 148.8(2) . .
O5 K1 O1 87.65(19) 4_545 .
O3 K1 O1 59.76(19) . .
O7 K1 O1 121.5(2) 1_565 .
O4 K1 O1 91.7(2) 1_545 .
F4 K1 O1 131.2(2) 3_645 .
N1 K1 O1 68.1(2) 1_545 .
O6 K1 S2 144.46(18) 4 1_545
O8 K1 S2 66.99(19) . 1_545
O5 K1 S2 94.09(15) 4_545 1_545
O3 K1 S2 81.43(15) . 1_545
O7 K1 S2 107.74(16) 1_565 1_545
O4 K1 S2 22.50(13) 1_545 1_545
F4 K1 S2 141.53(15) 3_645 1_545
N1 K1 S2 25.86(15) 1_545 1_545
O1 K1 S2 85.07(15) . 1_545
O6 K1 S4 83.75(18) 4 1_565
O8 K1 S4 97.71(19) . 1_565
O5 K1 S4 138.23(15) 4_545 1_565
O3 K1 S4 64.08(16) . 1_565
O7 K1 S4 19.07(16) 1_565 1_565
O4 K1 S4 101.66(15) 1_545 1_565
F4 K1 S4 62.08(14) 3_645 1_565
N1 K1 S4 147.00(16) 1_545 1_565
O1 K1 S4 109.80(14) . 1_565
S2 K1 S4 124.12(7) 1_545 1_565
O6 K1 K2 134.17(18) 4 1_565
O8 K1 K2 79.27(16) . 1_565
O5 K1 K2 155.17(15) 4_545 1_565
O3 K1 K2 46.21(14) . 1_565
O7 K1 K2 46.28(15) 1_565 1_565
O4 K1 K2 41.73(14) 1_545 1_565
F4 K1 K2 111.13(13) 3_645 1_565
N1 K1 K2 87.52(15) 1_545 1_565
O1 K1 K2 101.53(15) . 1_565
S2 K1 K2 64.23(6) 1_545 1_565
S4 K1 K2 60.10(6) 1_565 1_565
O3 S2 O4 118.5(5) . .
O3 S2 F2 104.3(4) . .
O4 S2 F2 105.3(4) . .
O3 S2 N1 116.7(4) . .
O4 S2 N1 106.0(4) . .
F2 S2 N1 104.7(4) . .
O3 S2 K1 122.2(3) . 1_565
O4 S2 K1 52.3(3) . 1_565
F2 S2 K1 133.5(3) . 1_565
N1 S2 K1 58.0(3) . 1_565
O8 S4 O7 117.4(5) . .
O8 S4 F4 105.5(4) . .
O7 S4 F4 103.8(4) . .
O8 S4 N2 109.3(5) . .
O7 S4 N2 115.6(5) . .
F4 S4 N2 103.7(4) . .
O8 S4 K1 76.4(4) . 1_545
O7 S4 K1 41.0(3) . 1_545
F4 S4 K1 113.9(3) . 1_545
N2 S4 K1 139.1(3) . 1_545
O6 S3 O5 117.7(4) . .
O6 S3 F3 106.0(4) . .
O5 S3 F3 104.3(4) . .
O6 S3 N2 106.4(4) . .
O5 S3 N2 117.2(4) . .
F3 S3 N2 103.8(4) . .
O6 S3 K2 51.6(3) . 1_565
O5 S3 K2 123.8(3) . 1_565
F3 S3 K2 131.9(2) . 1_565
N2 S3 K2 58.2(3) . 1_565
O2 S1 O1 116.7(5) . .
O2 S1 N1 109.8(5) . .
O1 S1 N1 115.3(5) . .
O2 S1 F1 105.4(4) . .
O1 S1 F1 105.1(5) . .
N1 S1 F1 103.1(4) . .
O2 S1 K2 70.7(4) . 4_545
O1 S1 K2 46.0(3) . 4_545
N1 S1 K2 135.7(3) . 4_545
F1 S1 K2 119.9(3) . 4_545
S4 F4 K1 163.2(4) . 3_645
S1 F1 K2 169.6(4) . 3_644
S4 O8 K1 144.2(5) . .
S3 O5 K2 126.2(4) . .
S3 O5 K1 132.7(4) . 4_646
K2 O5 K1 91.40(19) . 4_646
S4 O7 K1 119.9(4) . 1_545
S4 O7 K2 125.8(4) . .
K1 O7 K2 88.0(2) 1_545 .
S2 O3 K1 129.9(4) . .
S2 O3 K2 133.9(4) . 1_565
K1 O3 K2 88.36(19) . 1_565
S1 O2 K2 141.8(5) . 4
S1 O1 K2 112.8(4) . 4_545
S1 O1 K1 123.0(4) . .
K2 O1 K1 85.1(2) 4_545 .
S2 O4 K2 163.4(4) . 1_575
S2 O4 K1 105.2(4) . 1_565
K2 O4 K1 91.3(2) 1_575 1_565
S3 O6 K1 163.1(5) . 4_656
S3 O6 K2 107.3(4) . 1_565
K1 O6 K2 88.6(2) 4_656 1_565
S1 N1 S2 124.2(5) . .
S1 N1 K1 135.1(4) . 1_565
S2 N1 K1 96.2(3) . 1_565
S4 N2 S3 124.3(5) . .
S4 N2 K2 131.8(4) . 1_565
S3 N2 K2 97.4(3) . 1_565

loop_
_geom_bond_atom_site_label_1
_geom_bond_atom_site_label_2
_geom_bond_distance
_geom_bond_site_symmetry_2
K2 O4 2.674(7) 1_535
K2 O5 2.797(7) .
K2 O2 2.855(9) 4_656
K2 O1 2.856(7) 4_646
K2 O3 2.900(7) 1_545
K2 O7 2.904(8) .
K2 F1 2.988(6) 3_644
K2 O6 3.095(8) 1_545
K2 N2 3.232(8) 1_545
K2 S1 3.660(3) 4_646
K2 S3 3.770(3) 1_545
K2 K1 4.016(3) 1_545
K1 O6 2.671(7) 4
K1 O8 2.747(8) .
K1 O5 2.848(7) 4_545
K1 O3 2.862(7) .
K1 O7 2.876(8) 1_565
K1 O4 2.937(7) 1_545
K1 F4 3.036(6) 3_645
K1 N1 3.055(8) 1_545
K1 O1 3.113(8) .
K1 S2 3.583(3) 1_545
K1 S4 3.798(3) 1_565
K1 K2 4.016(3) 1_565
S2 O3 1.409(7) .
S2 O4 1.421(7) .
S2 F2 1.548(5) .
S2 N1 1.572(8) .
S2 K1 3.583(3) 1_565
S4 O8 1.408(7) .
S4 O7 1.431(8) .
S4 F4 1.555(6) .
S4 N2 1.562(8) .
S4 K1 3.798(3) 1_545
S3 O6 1.420(7) .
S3 O5 1.422(7) .
S3 F3 1.548(5) .
S3 N2 1.567(8) .
S3 K2 3.770(3) 1_565
S1 O2 1.399(8) .
S1 O1 1.434(8) .
S1 N1 1.553(8) .
S1 F1 1.554(6) .
S1 K2 3.660(3) 4_545
F4 K1 3.036(6) 3_645
F1 K2 2.988(6) 3_644
O5 K1 2.848(7) 4_646
O7 K1 2.876(8) 1_545
O3 K2 2.900(7) 1_565
O2 K2 2.855(9) 4
O1 K2 2.856(7) 4_545
O4 K2 2.674(7) 1_575
O4 K1 2.937(7) 1_565
O6 K1 2.671(7) 4_656
O6 K2 3.095(8) 1_565
N1 K1 3.055(8) 1_565
N2 K2 3.232(8) 1_565

loop_
_geom_torsion_atom_site_label_1
_geom_torsion_atom_site_label_2
_geom_torsion_atom_site_label_3
_geom_torsion_atom_site_label_4
_geom_torsion
_geom_torsion_site_symmetry_1
_geom_torsion_site_symmetry_4
O8 S4 F4 K1 -26.0(14) . 3_645
O7 S4 F4 K1 -150.0(12) . 3_645
N2 S4 F4 K1 88.9(13) . 3_645
K1 S4 F4 K1 -107.8(12) 1_545 3_645
O2 S1 F1 K2 -45(3) . 3_644
O1 S1 F1 K2 79(3) . 3_644
N1 S1 F1 K2 -160(3) . 3_644
K2 S1 F1 K2 31(3) 4_545 3_644
O7 S4 O8 K1 -121.2(8) . .
F4 S4 O8 K1 123.9(8) . .
N2 S4 O8 K1 13.0(10) . .
K1 S4 O8 K1 -124.7(9) 1_545 .
O6 K1 O8 S4 -142.8(8) 4 .
O5 K1 O8 S4 168.5(9) 4_545 .
O3 K1 O8 S4 9.9(10) . .
O7 K1 O8 S4 -43.2(9) 1_565 .
O4 K1 O8 S4 45.8(9) 1_545 .
F4 K1 O8 S4 -111.9(9) 3_645 .
N1 K1 O8 S4 92.9(9) 1_545 .
O1 K1 O8 S4 98.3(9) . .
S2 K1 O8 S4 70.1(9) 1_545 .
S4 K1 O8 S4 -53.8(9) 1_565 .
K2 K1 O8 S4 3.7(9) 1_565 .
O6 S3 O5 K2 -98.5(5) . .
F3 S3 O5 K2 144.5(4) . .
N2 S3 O5 K2 30.4(6) . .
K2 S3 O5 K2 -38.0(5) 1_565 .
O6 S3 O5 K1 37.4(7) . 4_646
F3 S3 O5 K1 -79.6(5) . 4_646
N2 S3 O5 K1 166.3(4) . 4_646
K2 S3 O5 K1 97.9(5) 1_565 4_646
O4 K2 O5 S3 -92.8(6) 1_535 .
O2 K2 O5 S3 58.4(4) 4_656 .
O1 K2 O5 S3 138.0(5) 4_646 .
O3 K2 O5 S3 -10.4(5) 1_545 .
O7 K2 O5 S3 -57.5(4) . .
F1 K2 O5 S3 70.2(5) 3_644 .
O6 K2 O5 S3 -166.0(5) 1_545 .
N2 K2 O5 S3 -125.3(5) 1_545 .
S1 K2 O5 S3 153.8(4) 4_646 .
S3 K2 O5 S3 -148.6(5) 1_545 .
K1 K2 O5 S3 -58.6(5) 1_545 .
O4 K2 O5 K1 117.9(4) 1_535 4_646
O2 K2 O5 K1 -90.8(2) 4_656 4_646
O1 K2 O5 K1 -11.3(2) 4_646 4_646
O3 K2 O5 K1 -159.62(19) 1_545 4_646
O7 K2 O5 K1 153.2(3) . 4_646
F1 K2 O5 K1 -79.0(3) 3_644 4_646
O6 K2 O5 K1 44.81(18) 1_545 4_646
N2 K2 O5 K1 85.5(2) 1_545 4_646
S1 K2 O5 K1 4.54(19) 4_646 4_646
S3 K2 O5 K1 62.20(14) 1_545 4_646
K1 K2 O5 K1 152.14(12) 1_545 4_646
O8 S4 O7 K1 -5.2(7) . 1_545
F4 S4 O7 K1 110.7(4) . 1_545
N2 S4 O7 K1 -136.6(4) . 1_545
O8 S4 O7 K2 106.2(6) . .
F4 S4 O7 K2 -137.9(4) . .
N2 S4 O7 K2 -25.2(7) . .
K1 S4 O7 K2 111.4(7) 1_545 .
O4 K2 O7 S4 -142.2(5) 1_535 .
O5 K2 O7 S4 55.3(5) . .
O2 K2 O7 S4 -3.4(6) 4_656 .
O1 K2 O7 S4 90.6(7) 4_646 .
O3 K2 O7 S4 -75.2(5) 1_545 .
F1 K2 O7 S4 -73.2(6) 3_644 .
O6 K2 O7 S4 115.1(5) 1_545 .
N2 K2 O7 S4 152.4(6) 1_545 .
S1 K2 O7 S4 135.2(4) 4_646 .
S3 K2 O7 S4 134.6(5) 1_545 .
K1 K2 O7 S4 -126.1(6) 1_545 .
O4 K2 O7 K1 -16.1(2) 1_535 1_545
O5 K2 O7 K1 -178.6(3) . 1_545
O2 K2 O7 K1 122.7(2) 4_656 1_545
O1 K2 O7 K1 -143.2(4) 4_646 1_545
O3 K2 O7 K1 50.9(2) 1_545 1_545
F1 K2 O7 K1 52.9(4) 3_644 1_545
O6 K2 O7 K1 -118.8(2) 1_545 1_545
N2 K2 O7 K1 -81.5(2) 1_545 1_545
S1 K2 O7 K1 -98.7(3) 4_646 1_545
S3 K2 O7 K1 -99.31(16) 1_545 1_545
O4 S2 O3 K1 102.1(6) . .
F2 S2 O3 K1 -141.3(4) . .
N1 S2 O3 K1 -26.5(7) . .
K1 S2 O3 K1 40.9(6) 1_565 .
O4 S2 O3 K2 -36.8(7) . 1_565
F2 S2 O3 K2 79.7(6) . 1_565
N1 S2 O3 K2 -165.4(5) . 1_565
K1 S2 O3 K2 -98.0(5) 1_565 1_565
O6 K1 O3 S2 1.5(6) 4 .
O8 K1 O3 S2 -160.1(5) . .
O5 K1 O3 S2 61.8(7) 4_545 .
O7 K1 O3 S2 -100.2(6) 1_565 .
O4 K1 O3 S2 163.6(6) 1_545 .
F4 K1 O3 S2 -64.9(6) 3_645 .
N1 K1 O3 S2 121.3(5) 1_545 .
O1 K1 O3 S2 56.7(5) . .
S2 K1 O3 S2 145.9(5) 1_545 .
S4 K1 O3 S2 -79.3(5) 1_565 .
K2 K1 O3 S2 -151.7(6) 1_565 .
O6 K1 O3 K2 153.2(2) 4 1_565
O8 K1 O3 K2 -8.4(3) . 1_565
O5 K1 O3 K2 -146.5(3) 4_545 1_565
O7 K1 O3 K2 51.5(2) 1_565 1_565
O4 K1 O3 K2 -44.70(18) 1_545 1_565
F4 K1 O3 K2 86.8(2) 3_645 1_565
N1 K1 O3 K2 -87.0(2) 1_545 1_565
O1 K1 O3 K2 -151.6(3) . 1_565
S2 K1 O3 K2 -62.31(14) 1_545 1_565
S4 K1 O3 K2 72.43(15) 1_565 1_565
O1 S1 O2 K2 142.3(7) . 4
N1 S1 O2 K2 8.8(9) . 4
F1 S1 O2 K2 -101.6(7) . 4
K2 S1 O2 K2 141.6(8) 4_545 4
O2 S1 O1 K2 -0.9(6) . 4_545
N1 S1 O1 K2 130.1(4) . 4_545
F1 S1 O1 K2 -117.2(4) . 4_545
O2 S1 O1 K1 -100.3(5) . .
N1 S1 O1 K1 30.7(6) . .
F1 S1 O1 K1 143.4(4) . .
K2 S1 O1 K1 -99.4(5) 4_545 .
O6 K1 O1 S1 54.9(5) 4 .
O8 K1 O1 S1 -167.3(4) . .
O5 K1 O1 S1 124.3(5) 4_545 .
O3 K1 O1 S1 -58.5(5) . .
O7 K1 O1 S1 -33.6(6) 1_565 .
O4 K1 O1 S1 -119.9(5) 1_545 .
F4 K1 O1 S1 52.9(6) 3_645 .
N1 K1 O1 S1 -161.5(5) 1_545 .
S2 K1 O1 S1 -141.4(5) 1_545 .
S4 K1 O1 S1 -16.8(5) 1_565 .
K2 K1 O1 S1 -79.0(5) 1_565 .
O6 K1 O1 K2 -59.2(2) 4 4_545
O8 K1 O1 K2 78.6(4) . 4_545
O5 K1 O1 K2 10.15(19) 4_545 4_545
O3 K1 O1 K2 -172.6(3) . 4_545
O7 K1 O1 K2 -147.7(2) 1_565 4_545
O4 K1 O1 K2 126.0(2) 1_545 4_545
F4 K1 O1 K2 -61.2(3) 3_645 4_545
N1 K1 O1 K2 84.3(2) 1_545 4_545
S2 K1 O1 K2 104.46(15) 1_545 4_545
S4 K1 O1 K2 -130.98(13) 1_565 4_545
K2 K1 O1 K2 166.88(12) 1_565 4_545
O3 S2 O4 K2 75.7(17) . 1_575
F2 S2 O4 K2 -40.3(17) . 1_575
N1 S2 O4 K2 -150.9(16) . 1_575
K1 S2 O4 K2 -174.0(19) 1_565 1_575
O3 S2 O4 K1 -110.3(4) . 1_565
F2 S2 O4 K1 133.7(3) . 1_565
N1 S2 O4 K1 23.1(5) . 1_565
O5 S3 O6 K1 -87.6(17) . 4_656
F3 S3 O6 K1 28.5(17) . 4_656
N2 S3 O6 K1 138.6(16) . 4_656
K2 S3 O6 K1 159.7(19) 1_565 4_656
O5 S3 O6 K2 112.7(4) . 1_565
F3 S3 O6 K2 -131.2(3) . 1_565
N2 S3 O6 K2 -21.2(5) . 1_565
O2 S1 N1 S2 172.9(6) . .
O1 S1 N1 S2 38.7(8) . .
F1 S1 N1 S2 -75.1(7) . .
K2 S1 N1 S2 90.7(6) 4_545 .
O2 S1 N1 K1 23.0(8) . 1_565
O1 S1 N1 K1 -111.2(6) . 1_565
F1 S1 N1 K1 134.9(6) . 1_565
K2 S1 N1 K1 -59.3(7) 4_545 1_565
O3 S2 N1 S1 -46.3(8) . .
O4 S2 N1 S1 179.3(6) . .
F2 S2 N1 S1 68.3(7) . .
K1 S2 N1 S1 -159.2(7) 1_565 .
O3 S2 N1 K1 112.9(4) . 1_565
O4 S2 N1 K1 -21.5(4) . 1_565
F2 S2 N1 K1 -132.5(3) . 1_565
O8 S4 N2 S3 -175.8(6) . .
O7 S4 N2 S3 -40.7(8) . .
F4 S4 N2 S3 72.1(7) . .
K1 S4 N2 S3 -84.3(7) 1_545 .
O8 S4 N2 K2 -30.7(7) . 1_565
O7 S4 N2 K2 104.4(6) . 1_565
F4 S4 N2 K2 -142.8(5) . 1_565
K1 S4 N2 K2 60.8(7) 1_545 1_565
O6 S3 N2 S4 174.0(6) . .
O5 S3 N2 S4 39.9(8) . .
F3 S3 N2 S4 -74.4(7) . .
K2 S3 N2 S4 154.5(8) 1_565 .
O6 S3 N2 K2 19.4(4) . 1_565
O5 S3 N2 K2 -114.7(4) . 1_565
F3 S3 N2 K2 131.0(3) . 1_565
